data_7064047
loop_
_publ_author_name
'Sivadas, Deepanjaly K.'
'Ravi, Sasikala'
'Padmanaban, Ramanathan'
'Moon, Dohyun'
'Anthony, Savarimuthu Philip'
'Madhu, Vedichi'

_publ_section_title
;
 Reversible fluorescence redox switching in activated
 carbonyl-functionalized fluorophores through the conversion of \a-keto
 esters and \a-hydroxy esters
;
_journal_issue 37
_journal_name_full 'New Journal of Chemistry'
_journal_page_first 16075
_journal_page_last 16085
_journal_paper_doi 10.1039/D5NJ01251A
_journal_volume 49
_journal_year 2025
_chemical_formula_moiety 'C24 H16 O3'
_chemical_formula_sum 'C24 H16 O3'
_chemical_formula_weight 352.37
_space_group_crystal_system monoclinic
_space_group_IT_number 14
_space_group_name_Hall '-P 2ybc'
_space_group_name_H-M_alt 'P 1 21/c 1'
_atom_sites_solution_hydrogens geom
_audit_creation_method SHELXL-2019/3
_audit_update_record
;
2024-12-19 deposited with the CCDC.	2025-08-13 downloaded from the CCDC.
;
_cell_angle_alpha 90
_cell_angle_beta 107.00(3)
_cell_angle_gamma 90
_cell_formula_units_Z 4
_cell_length_a 13.865(3)
_cell_length_b 11.371(2)
_cell_length_c 11.072(2)
_cell_measurement_reflns_used 35397
_cell_measurement_temperature 220(2)
_cell_measurement_theta_max 33.749
_cell_measurement_theta_min 0.401
_cell_volume 1669.3(6)
_computing_cell_refinement '<i>HKL3000sm</i>(Otwinowski & Minor, 1997)'
_computing_data_collection '<i>PAL BL2D-SMDC Program</i>(Shin et.al, 2016)'
_computing_data_reduction '<i>HKL3000sm</i>(Otwinowski & Minor, 1997)'
_computing_molecular_graphics '<i>DIAMOND 4</i>(Putx&Brandenburg, 2014)'
_computing_publication_material '<i>publCIF</i>(Westrip, 2010)'
_computing_structure_refinement '<i>SHELXL-2018</i>(Sheldrick, 2018)'
_computing_structure_solution '<i>SHELXT-2018</i>(Sheldrick, 2018)'
_diffrn_ambient_temperature 220(2)
_diffrn_measured_fraction_theta_full 0.995
_diffrn_measured_fraction_theta_max 0.992
_diffrn_measurement_device_type 'Rayonix MX225HS CCD area detector'
_diffrn_measurement_method 'omega scan'
_diffrn_radiation_type synchrotron
_diffrn_radiation_wavelength 0.700
_diffrn_reflns_av_R_equivalents 0.0705
_diffrn_reflns_av_unetI/netI 0.0482
_diffrn_reflns_Laue_measured_fraction_full 0.995
_diffrn_reflns_Laue_measured_fraction_max 0.992
_diffrn_reflns_limit_h_max 17
_diffrn_reflns_limit_h_min -17
_diffrn_reflns_limit_k_max 14
_diffrn_reflns_limit_k_min -14
_diffrn_reflns_limit_l_max 14
_diffrn_reflns_limit_l_min -14
_diffrn_reflns_number 13825
_diffrn_reflns_point_group_measured_fraction_full 0.995
_diffrn_reflns_point_group_measured_fraction_max 0.992
_diffrn_reflns_theta_full 24.835
_diffrn_reflns_theta_max 27.000
_diffrn_reflns_theta_min 1.513
_diffrn_source 'PLSII 2D bending magnet'
_exptl_absorpt_coefficient_mu 0.088
_exptl_absorpt_correction_T_max 1.000
_exptl_absorpt_correction_T_min 0.937
_exptl_absorpt_correction_type empirical
_exptl_absorpt_process_details '<i>HKL3000sm Scalepack</i>(Otwinowski et.al,2003)'
_exptl_crystal_colour orange
_exptl_crystal_density_diffrn 1.402
_exptl_crystal_description plate
_exptl_crystal_F_000 736
_exptl_crystal_size_max 0.048
_exptl_crystal_size_mid 0.024
_exptl_crystal_size_min 0.011
_refine_diff_density_max 0.327
_refine_diff_density_min -0.279
_refine_diff_density_rms 0.045
_refine_ls_extinction_method none
_refine_ls_goodness_of_fit_ref 1.078
_refine_ls_hydrogen_treatment constr
_refine_ls_matrix_type full
_refine_ls_number_parameters 245
_refine_ls_number_reflns 3789
_refine_ls_number_restraints 0
_refine_ls_restrained_S_all 1.078
_refine_ls_R_factor_all 0.0828
_refine_ls_R_factor_gt 0.0588
_refine_ls_shift/su_max 0.000
_refine_ls_shift/su_mean 0.000
_refine_ls_structure_factor_coef Fsqd
_refine_ls_weighting_details 'w=1/[\s^2^(Fo^2^)+(0.1178P)^2^] where P=(Fo^2^+2Fc^2^)/3'
_refine_ls_weighting_scheme calc
_refine_ls_wR_factor_gt 0.1867
_refine_ls_wR_factor_ref 0.2024
_reflns_Friedel_coverage 0.000
_reflns_number_gt 2405
_reflns_number_total 3789
_reflns_threshold_expression 'I > 2\s(I)'
_cod_data_source_file d5nj01251a2.cif
_cod_data_source_block SPA899
_cod_original_sg_symbol_H-M 'P 21/c'
_cod_database_code 7064047
_shelx_shelxl_version_number 2019/3
_shelx_space_group_comment
;
The symmetry employed for this shelxl refinement is uniquely defined
by the following loop, which should always be used as a source of
symmetry information in preference to the above space-group names.
They are only intended as comments.
;
_shelx_estimated_absorpt_t_min 0.996
_shelx_estimated_absorpt_t_max 0.999

loop_
_space_group_symop_operation_xyz
'x, y, z'
'-x, y+1/2, -z+1/2'
'-x, -y, -z'
'x, -y-1/2, z-1/2'

loop_
_atom_site_label
_atom_site_type_symbol
_atom_site_fract_x
_atom_site_fract_y
_atom_site_fract_z
_atom_site_U_iso_or_equiv
_atom_site_adp_type
_atom_site_occupancy
_atom_site_site_symmetry_order
_atom_site_calc_flag
_atom_site_refinement_flags_posn
_atom_site_refinement_flags_adp
_atom_site_refinement_flags_occupancy
_atom_site_disorder_assembly
_atom_site_disorder_group
O1 O 0.97908(12) 0.36185(12) 0.64212(14) 0.0746(5) Uani 1 1 d . . . . .
O2 O 0.96805(14) 0.18004(15) 0.56473(15) 0.0897(6) Uani 1 1 d . . . . .
O3 O 0.89576(15) 0.3482(2) 0.34943(16) 0.1036(7) Uani 1 1 d . . . . .
C1 C 1.07439(19) 0.4163(2) 0.8497(2) 0.0802(7) Uani 1 1 d . . . . .
H1A H 1.133185 0.398246 0.919917 0.120 Uiso 1 1 calc R U . . .
H1B H 1.014995 0.418418 0.879011 0.120 Uiso 1 1 calc R U . . .
H1C H 1.083389 0.492252 0.814561 0.120 Uiso 1 1 calc R U . . .
C2 C 1.06169(18) 0.3254(2) 0.7520(2) 0.0767(7) Uani 1 1 d . . . . .
H2A H 1.124107 0.316603 0.728346 0.092 Uiso 1 1 calc R U . . .
H2B H 1.045760 0.249725 0.783934 0.092 Uiso 1 1 calc R U . . .
C3 C 0.94243(16) 0.28017(18) 0.55611(18) 0.0590(5) Uani 1 1 d . . . . .
C4 C 0.86401(18) 0.33029(19) 0.43881(19) 0.0647(6) Uani 1 1 d . . . . .
C5 C 0.75988(15) 0.34227(14) 0.44148(15) 0.0503(5) Uani 1 1 d . . . . .
C6 C 0.73242(15) 0.28925(15) 0.53920(15) 0.0508(5) Uani 1 1 d . . . . .
H6 H 0.782199 0.251535 0.603828 0.061 Uiso 1 1 calc R U . . .
C7 C 0.63444(16) 0.29011(14) 0.54453(15) 0.0505(5) Uani 1 1 d . . . . .
H7 H 0.619265 0.251962 0.612067 0.061 Uiso 1 1 calc R U . . .
C8 C 0.55688(14) 0.34588(13) 0.45280(14) 0.0448(4) Uani 1 1 d . . . . .
C9 C 0.45292(15) 0.34587(13) 0.45823(14) 0.0458(4) Uani 1 1 d . . . . .
C10 C 0.42405(15) 0.28975(15) 0.55322(15) 0.0508(5) Uani 1 1 d . . . . .
H10 H 0.473191 0.250197 0.616972 0.061 Uiso 1 1 calc R U . . .
C11 C 0.32480(17) 0.29002(16) 0.55736(17) 0.0561(5) Uani 1 1 d . . . . .
H11 H 0.308101 0.250788 0.623250 0.067 Uiso 1 1 calc R U . . .
C12 C 0.25144(17) 0.34667(16) 0.46672(17) 0.0568(5) Uani 1 1 d . . . . .
H12 H 0.184641 0.346811 0.470716 0.068 Uiso 1 1 calc R U . . .
C13 C 0.27584(15) 0.40549(15) 0.36622(15) 0.0522(5) Uani 1 1 d . . . . .
C14 C 0.20036(17) 0.46402(17) 0.27055(18) 0.0600(5) Uani 1 1 d . . . . .
H14 H 0.132971 0.462966 0.272212 0.072 Uiso 1 1 calc R U . . .
C15 C 0.22560(18) 0.52193(18) 0.17597(17) 0.0628(6) Uani 1 1 d . . . . .
H15 H 0.175355 0.560420 0.112579 0.075 Uiso 1 1 calc R U . . .
C16 C 0.32453(17) 0.52428(16) 0.17288(16) 0.0566(5) Uani 1 1 d . . . . .
H16 H 0.339939 0.565568 0.107314 0.068 Uiso 1 1 calc R U . . .
C17 C 0.40235(15) 0.46790(14) 0.26307(14) 0.0486(5) Uani 1 1 d . . . . .
C18 C 0.37685(15) 0.40616(13) 0.36212(14) 0.0467(5) Uani 1 1 d . . . . .
C19 C 0.58294(15) 0.40571(13) 0.35226(14) 0.0459(5) Uani 1 1 d . . . . .
C20 C 0.50690(15) 0.46883(13) 0.25884(14) 0.0472(5) Uani 1 1 d . . . . .
C21 C 0.53628(17) 0.53035(15) 0.16706(15) 0.0541(5) Uani 1 1 d . . . . .
H21 H 0.487709 0.573859 0.106524 0.065 Uiso 1 1 calc R U . . .
C22 C 0.63443(19) 0.52956(16) 0.16202(17) 0.0591(5) Uani 1 1 d . . . . .
H22 H 0.651233 0.572369 0.098386 0.071 Uiso 1 1 calc R U . . .
C23 C 0.70798(17) 0.46745(16) 0.24814(16) 0.0557(5) Uani 1 1 d . . . . .
H23 H 0.774271 0.466829 0.242321 0.067 Uiso 1 1 calc R U . . .
C24 C 0.68420(15) 0.40429(14) 0.34579(14) 0.0482(5) Uani 1 1 d . . . . .

loop_
_atom_site_aniso_label
_atom_site_aniso_U_11
_atom_site_aniso_U_22
_atom_site_aniso_U_33
_atom_site_aniso_U_23
_atom_site_aniso_U_13
_atom_site_aniso_U_12
O1 0.0711(11) 0.0658(9) 0.0735(10) -0.0016(7) 0.0000(8) 0.0103(7)
O2 0.1182(15) 0.0654(10) 0.0664(10) -0.0046(7) -0.0027(10) 0.0211(9)
O3 0.1005(14) 0.1482(17) 0.0761(12) 0.0467(11) 0.0477(11) 0.0432(12)
C1 0.0709(16) 0.0973(17) 0.0689(14) 0.0005(13) 0.0150(12) -0.0007(12)
C2 0.0623(14) 0.0767(14) 0.0748(15) -0.0005(11) -0.0058(11) 0.0075(11)
C3 0.0663(13) 0.0615(12) 0.0480(11) 0.0020(9) 0.0147(9) 0.0043(9)
C4 0.0790(15) 0.0686(13) 0.0471(11) 0.0076(9) 0.0193(11) 0.0093(11)
C5 0.0665(13) 0.0472(9) 0.0328(9) -0.0020(7) 0.0074(8) 0.0016(8)
C6 0.0655(13) 0.0477(9) 0.0314(8) 0.0012(7) 0.0017(8) 0.0061(8)
C7 0.0723(13) 0.0469(9) 0.0269(8) 0.0027(6) 0.0060(8) 0.0006(8)
C8 0.0673(12) 0.0373(8) 0.0235(8) -0.0032(6) 0.0034(7) 0.0018(7)
C9 0.0686(12) 0.0370(8) 0.0247(8) -0.0036(6) 0.0023(8) 0.0000(7)
C10 0.0690(13) 0.0449(9) 0.0330(9) 0.0024(7) 0.0063(8) 0.0028(8)
C11 0.0792(15) 0.0490(10) 0.0382(9) 0.0000(7) 0.0144(9) -0.0024(9)
C12 0.0690(13) 0.0539(10) 0.0444(10) -0.0059(8) 0.0114(9) -0.0029(9)
C13 0.0681(13) 0.0466(9) 0.0341(9) -0.0063(7) 0.0027(8) 0.0015(8)
C14 0.0657(13) 0.0600(11) 0.0452(10) -0.0053(8) 0.0020(9) 0.0051(9)
C15 0.0749(15) 0.0632(12) 0.0367(10) 0.0027(8) -0.0048(9) 0.0130(10)
C16 0.0766(15) 0.0553(10) 0.0296(8) 0.0045(7) 0.0024(9) 0.0096(9)
C17 0.0737(13) 0.0408(9) 0.0226(7) -0.0029(6) 0.0004(8) 0.0030(7)
C18 0.0682(13) 0.0390(8) 0.0258(8) -0.0062(6) 0.0028(8) 0.0013(7)
C19 0.0721(13) 0.0373(8) 0.0211(7) -0.0048(6) 0.0022(7) 0.0001(7)
C20 0.0718(13) 0.0403(8) 0.0222(7) -0.0036(6) 0.0026(7) 0.0025(7)
C21 0.0807(15) 0.0491(10) 0.0248(8) 0.0045(6) 0.0030(8) 0.0038(8)
C22 0.0862(16) 0.0573(11) 0.0313(9) 0.0071(8) 0.0132(9) -0.0003(9)
C23 0.0748(14) 0.0563(10) 0.0343(9) -0.0003(7) 0.0131(9) -0.0015(9)
C24 0.0697(13) 0.0428(8) 0.0270(8) -0.0043(6) 0.0064(8) 0.0009(8)

loop_
_atom_type_symbol
_atom_type_description
_atom_type_scat_dispersion_real
_atom_type_scat_dispersion_imag
_atom_type_scat_source
C C 0.0030 0.0016 'International Tables Vol C Tables 4.2.6.8 and 6.1.1.4'
H H 0.0000 0.0000 'International Tables Vol C Tables 4.2.6.8 and 6.1.1.4'
O O 0.0105 0.0059 'International Tables Vol C Tables 4.2.6.8 and 6.1.1.4'

loop_
_geom_angle_atom_site_label_1
_geom_angle_atom_site_label_2
_geom_angle_atom_site_label_3
_geom_angle
_geom_angle_site_symmetry_1
_geom_angle_site_symmetry_3
_geom_angle_publ_flag
C3 O1 C2 116.25(16) . . ?
C2 C1 H1A 109.5 . . ?
C2 C1 H1B 109.5 . . ?
H1A C1 H1B 109.5 . . ?
C2 C1 H1C 109.5 . . ?
H1A C1 H1C 109.5 . . ?
H1B C1 H1C 109.5 . . ?
O1 C2 C1 107.99(19) . . ?
O1 C2 H2A 110.1 . . ?
C1 C2 H2A 110.1 . . ?
O1 C2 H2B 110.1 . . ?
C1 C2 H2B 110.1 . . ?
H2A C2 H2B 108.4 . . ?
O2 C3 O1 124.96(19) . . ?
O2 C3 C4 122.93(19) . . ?
O1 C3 C4 112.08(17) . . ?
O3 C4 C5 126.8(2) . . ?
O3 C4 C3 114.6(2) . . ?
C5 C4 C3 118.47(17) . . ?
C6 C5 C24 118.72(18) . . ?
C6 C5 C4 118.34(17) . . ?
C24 C5 C4 122.93(17) . . ?
C7 C6 C5 122.02(16) . . ?
C7 C6 H6 119.0 . . ?
C5 C6 H6 119.0 . . ?
C6 C7 C8 122.11(16) . . ?
C6 C7 H7 118.9 . . ?
C8 C7 H7 118.9 . . ?
C7 C8 C19 117.60(18) . . ?
C7 C8 C9 121.97(16) . . ?
C19 C8 C9 120.42(15) . . ?
C10 C9 C18 118.04(18) . . ?
C10 C9 C8 122.62(16) . . ?
C18 C9 C8 119.34(15) . . ?
C9 C10 C11 122.17(17) . . ?
C9 C10 H10 118.9 . . ?
C11 C10 H10 118.9 . . ?
C12 C11 C10 120.62(18) . . ?
C12 C11 H11 119.7 . . ?
C10 C11 H11 119.7 . . ?
C11 C12 C13 120.1(2) . . ?
C11 C12 H12 120.0 . . ?
C13 C12 H12 120.0 . . ?
C18 C13 C14 119.65(18) . . ?
C18 C13 C12 119.49(17) . . ?
C14 C13 C12 120.9(2) . . ?
C15 C14 C13 120.0(2) . . ?
C15 C14 H14 120.0 . . ?
C13 C14 H14 120.0 . . ?
C14 C15 C16 120.44(18) . . ?
C14 C15 H15 119.8 . . ?
C16 C15 H15 119.8 . . ?
C15 C16 C17 122.63(18) . . ?
C15 C16 H16 118.7 . . ?
C17 C16 H16 118.7 . . ?
C16 C17 C18 117.51(19) . . ?
C16 C17 C20 122.69(17) . . ?
C18 C17 C20 119.80(15) . . ?
C13 C18 C17 119.74(16) . . ?
C13 C18 C9 119.58(16) . . ?
C17 C18 C9 120.67(18) . . ?
C24 C19 C20 119.72(16) . . ?
C24 C19 C8 120.48(15) . . ?
C20 C19 C8 119.79(18) . . ?
C21 C20 C19 117.93(19) . . ?
C21 C20 C17 122.13(16) . . ?
C19 C20 C17 119.93(16) . . ?
C22 C21 C20 122.04(17) . . ?
C22 C21 H21 119.0 . . ?
C20 C21 H21 119.0 . . ?
C23 C22 C21 121.18(18) . . ?
C23 C22 H22 119.4 . . ?
C21 C22 H22 119.4 . . ?
C22 C23 C24 120.1(2) . . ?
C22 C23 H23 120.0 . . ?
C24 C23 H23 120.0 . . ?
C23 C24 C19 119.03(17) . . ?
C23 C24 C5 121.92(19) . . ?
C19 C24 C5 119.01(16) . . ?

loop_
_geom_bond_atom_site_label_1
_geom_bond_atom_site_label_2
_geom_bond_distance
_geom_bond_site_symmetry_2
_geom_bond_publ_flag
O1 C3 1.321(2) . ?
O1 C2 1.466(3) . ?
O2 C3 1.188(2) . ?
O3 C4 1.212(3) . ?
C1 C2 1.468(3) . ?
C1 H1A 0.9700 . ?
C1 H1B 0.9700 . ?
C1 H1C 0.9700 . ?
C2 H2A 0.9800 . ?
C2 H2B 0.9800 . ?
C3 C4 1.539(3) . ?
C4 C5 1.459(3) . ?
C5 C6 1.386(3) . ?
C5 C24 1.439(2) . ?
C6 C7 1.377(3) . ?
C6 H6 0.9400 . ?
C7 C8 1.397(2) . ?
C7 H7 0.9400 . ?
C8 C19 1.438(2) . ?
C8 C9 1.460(3) . ?
C9 C10 1.386(2) . ?
C9 C18 1.435(2) . ?
C10 C11 1.390(3) . ?
C10 H10 0.9400 . ?
C11 C12 1.364(3) . ?
C11 H11 0.9400 . ?
C12 C13 1.421(3) . ?
C12 H12 0.9400 . ?
C13 C18 1.414(3) . ?
C13 C14 1.418(3) . ?
C14 C15 1.366(3) . ?
C14 H14 0.9400 . ?
C15 C16 1.382(3) . ?
C15 H15 0.9400 . ?
C16 C17 1.394(2) . ?
C16 H16 0.9400 . ?
C17 C18 1.431(2) . ?
C17 C20 1.464(3) . ?
C19 C24 1.427(3) . ?
C19 C20 1.435(2) . ?
C20 C21 1.389(3) . ?
C21 C22 1.378(3) . ?
C21 H21 0.9400 . ?
C22 C23 1.371(3) . ?
C22 H22 0.9400 . ?
C23 C24 1.415(3) . ?
C23 H23 0.9400 . ?

loop_
_geom_torsion_atom_site_label_1
_geom_torsion_atom_site_label_2
_geom_torsion_atom_site_label_3
_geom_torsion_atom_site_label_4
_geom_torsion
_geom_torsion_site_symmetry_1
_geom_torsion_site_symmetry_2
_geom_torsion_site_symmetry_3
_geom_torsion_site_symmetry_4
_geom_torsion_publ_flag
C3 O1 C2 C1 -165.8(2) . . . . ?
C2 O1 C3 O2 3.8(3) . . . . ?
C2 O1 C3 C4 -174.09(18) . . . . ?
O2 C3 C4 O3 -77.1(3) . . . . ?
O1 C3 C4 O3 100.9(2) . . . . ?
O2 C3 C4 C5 98.0(3) . . . . ?
O1 C3 C4 C5 -84.0(2) . . . . ?
O3 C4 C5 C6 163.2(2) . . . . ?
C3 C4 C5 C6 -11.3(3) . . . . ?
O3 C4 C5 C24 -15.4(3) . . . . ?
C3 C4 C5 C24 170.14(16) . . . . ?
C24 C5 C6 C7 2.7(2) . . . . ?
C4 C5 C6 C7 -175.92(16) . . . . ?
C5 C6 C7 C8 -0.9(3) . . . . ?
C6 C7 C8 C19 -1.4(2) . . . . ?
C6 C7 C8 C9 179.53(14) . . . . ?
C7 C8 C9 C10 -0.8(2) . . . . ?
C19 C8 C9 C10 -179.87(14) . . . . ?
C7 C8 C9 C18 179.11(14) . . . . ?
C19 C8 C9 C18 0.0(2) . . . . ?
C18 C9 C10 C11 0.3(2) . . . . ?
C8 C9 C10 C11 -179.84(14) . . . . ?
C9 C10 C11 C12 -0.1(3) . . . . ?
C10 C11 C12 C13 0.5(3) . . . . ?
C11 C12 C13 C18 -0.9(3) . . . . ?
C11 C12 C13 C14 179.47(16) . . . . ?
C18 C13 C14 C15 -0.8(3) . . . . ?
C12 C13 C14 C15 178.79(17) . . . . ?
C13 C14 C15 C16 -0.2(3) . . . . ?
C14 C15 C16 C17 0.8(3) . . . . ?
C15 C16 C17 C18 -0.3(3) . . . . ?
C15 C16 C17 C20 179.05(16) . . . . ?
C14 C13 C18 C17 1.3(2) . . . . ?
C12 C13 C18 C17 -178.32(15) . . . . ?
C14 C13 C18 C9 -179.35(14) . . . . ?
C12 C13 C18 C9 1.0(2) . . . . ?
C16 C17 C18 C13 -0.8(2) . . . . ?
C20 C17 C18 C13 179.90(13) . . . . ?
C16 C17 C18 C9 179.90(14) . . . . ?
C20 C17 C18 C9 0.6(2) . . . . ?
C10 C9 C18 C13 -0.7(2) . . . . ?
C8 C9 C18 C13 179.39(13) . . . . ?
C10 C9 C18 C17 178.64(14) . . . . ?
C8 C9 C18 C17 -1.3(2) . . . . ?
C7 C8 C19 C24 1.8(2) . . . . ?
C9 C8 C19 C24 -179.05(13) . . . . ?
C7 C8 C19 C20 -177.20(13) . . . . ?
C9 C8 C19 C20 1.9(2) . . . . ?
C24 C19 C20 C21 -2.3(2) . . . . ?
C8 C19 C20 C21 176.79(14) . . . . ?
C24 C19 C20 C17 178.33(13) . . . . ?
C8 C19 C20 C17 -2.6(2) . . . . ?
C16 C17 C20 C21 2.7(2) . . . . ?
C18 C17 C20 C21 -177.98(15) . . . . ?
C16 C17 C20 C19 -177.90(15) . . . . ?
C18 C17 C20 C19 1.4(2) . . . . ?
C19 C20 C21 C22 1.7(2) . . . . ?
C17 C20 C21 C22 -178.92(15) . . . . ?
C20 C21 C22 C23 0.0(3) . . . . ?
C21 C22 C23 C24 -1.1(3) . . . . ?
C22 C23 C24 C19 0.5(3) . . . . ?
C22 C23 C24 C5 -177.17(16) . . . . ?
C20 C19 C24 C23 1.2(2) . . . . ?
C8 C19 C24 C23 -177.83(14) . . . . ?
C20 C19 C24 C5 178.93(13) . . . . ?
C8 C19 C24 C5 -0.1(2) . . . . ?
C6 C5 C24 C23 175.51(16) . . . . ?
C4 C5 C24 C23 -5.9(3) . . . . ?
C6 C5 C24 C19 -2.1(2) . . . . ?
C4 C5 C24 C19 176.42(15) . . . . ?
